data_2222901
loop_
_publ_author_name
'Amarante, Tatiana R.'
'Gon\,calves, Isabel S.'
'Almeida Paz, Filipe A.'

_publ_section_title
;
 2-(1<i>H</i>-Pyrazol-3-yl)pyridinium chloride monohydrate
;
_journal_coeditor_code TK2502
_journal_issue 8
_journal_name_full 'Acta Crystallographica Section E'
_journal_page_first o1962
_journal_page_last o1963
_journal_paper_doi 10.1107/S1600536809028402
_journal_volume 65
_journal_year 2009
_chemical_formula_iupac 'C8 H8 N3 +, Cl -, H2 O'
_chemical_formula_moiety 'C8 H8 N3 +, Cl -, H2 O'
_chemical_formula_sum 'C8 H10 Cl N3 O'
_chemical_formula_weight 199.64
_chemical_name_systematic
;
2-(1<i>H</i>-Pyrazol-3-yl)pyridinium chloride monohydrate
;
_space_group_IT_number 2
_symmetry_cell_setting triclinic
_symmetry_space_group_name_Hall '-P 1'
_symmetry_space_group_name_H-M 'P -1'
_atom_sites_solution_hydrogens geom
_atom_sites_solution_primary direct
_atom_sites_solution_secondary difmap
_cell_angle_alpha 114.6930(10)
_cell_angle_beta 99.867(2)
_cell_angle_gamma 91.097(2)
_cell_formula_units_Z 2
_cell_length_a 6.8487(2)
_cell_length_b 8.3523(3)
_cell_length_c 9.0843(3)
_cell_measurement_reflns_used 9894
_cell_measurement_temperature 150(2)
_cell_measurement_theta_max 39.6
_cell_measurement_theta_min 2.5
_cell_volume 462.75(3)
_computing_cell_refinement 'SAINT-Plus (Bruker, 2005)'
_computing_data_collection 'APEX2 (Bruker, 2006)'
_computing_data_reduction 'SAINT-Plus (Bruker, 2005)'
_computing_molecular_graphics 'DIAMOND (Brandenburg, 2009)'
_computing_publication_material 'SHELXTL (Sheldrick, 2008)'
_computing_structure_refinement 'SHELXTL (Sheldrick, 2008)'
_computing_structure_solution 'SHELXTL (Sheldrick, 2008)'
_diffrn_ambient_temperature 150(2)
_diffrn_measured_fraction_theta_full 0.987
_diffrn_measured_fraction_theta_max 0.987
_diffrn_measurement_device_type 'Bruker X8 Kappa CCD APEXII'
_diffrn_measurement_method '\w and \f'
_diffrn_radiation_monochromator graphite
_diffrn_radiation_source 'fine-focus sealed tube'
_diffrn_radiation_type MoK\a
_diffrn_radiation_wavelength 0.71073
_diffrn_reflns_av_R_equivalents 0.024
_diffrn_reflns_av_sigmaI/netI 0.022
_diffrn_reflns_limit_h_max 11
_diffrn_reflns_limit_h_min -11
_diffrn_reflns_limit_k_max 13
_diffrn_reflns_limit_k_min -13
_diffrn_reflns_limit_l_max 15
_diffrn_reflns_limit_l_min -15
_diffrn_reflns_number 26245
_diffrn_reflns_theta_full 36.3
_diffrn_reflns_theta_max 36.3
_diffrn_reflns_theta_min 3.5
_exptl_absorpt_coefficient_mu 0.375
_exptl_absorpt_correction_T_max 0.951
_exptl_absorpt_correction_T_min 0.930
_exptl_absorpt_correction_type multi-scan
_exptl_absorpt_process_details '(SADABS; Sheldrick, 1997)'
_exptl_crystal_colour Colourless
_exptl_crystal_density_diffrn 1.433
_exptl_crystal_density_method 'not measured'
_exptl_crystal_description Prism
_exptl_crystal_F_000 208
_exptl_crystal_size_max 0.18
_exptl_crystal_size_mid 0.15
_exptl_crystal_size_min 0.09
_refine_diff_density_max 1.26
_refine_diff_density_min -0.99
_refine_ls_extinction_method none
_refine_ls_goodness_of_fit_ref 1.07
_refine_ls_hydrogen_treatment mixed
_refine_ls_matrix_type full
_refine_ls_number_parameters 124
_refine_ls_number_reflns 4422
_refine_ls_number_restraints 3
_refine_ls_restrained_S_all 1.07
_refine_ls_R_factor_all 0.059
_refine_ls_R_factor_gt 0.048
_refine_ls_shift/su_max 0.001
_refine_ls_shift/su_mean 0.000
_refine_ls_structure_factor_coef Fsqd
_refine_ls_weighting_details 'calc w=1/[\s^2^(Fo^2^)+(0.0872P)^2^+0.3244P] where P=(Fo^2^+2Fc^2^)/3'
_refine_ls_weighting_scheme calc
_refine_ls_wR_factor_gt 0.153
_refine_ls_wR_factor_ref 0.162
_reflns_number_gt 3687
_reflns_number_total 4422
_reflns_threshold_expression I>2\s(I)
_cod_data_source_file tk2502.cif
_cod_data_source_block I
_cod_depositor_comments
;
The following automatic conversions were performed:
'_symmetry_cell_setting' value 'Triclinic' changed to 'triclinic'
according to '/home/saulius/struct/CIF-dictionaries/cif_core.dic'
dictionary named 'cif_core.dic' version 2.4.1 from
2010-06-29.

'_exptl_absorpt_correction_type' value 'Multi-scan' changed
to 'multi-scan' according to
'/home/saulius/struct/CIF-dictionaries/cif_core.dic' dictionary named
'cif_core.dic' version 2.4.1 from 2010-06-29.

Automatic conversion script
Id: cif_fix_enum 1527 2010-12-29 10:47:43Z saulius 

The following automatic conversions were performed:

'_symmetry_cell_setting' value 'Triclinic' changed to 'triclinic'
according to /home/saulius/struct/CIF-dictionaries/cif_core.dic
dictionary named 'cif_core.dic' version 2.4.1 from
2010-06-29.

'_exptl_absorpt_correction_type' value 'Multi-scan'
changed to 'multi-scan' according to
/home/saulius/struct/CIF-dictionaries/cif_core.dic dictionary named
'cif_core.dic' version 2.4.1 from 2010-06-29.

Automatic conversion script
Id: cif_fix_values 1715 2011-07-08 13:25:40Z adriana 
;
_cod_database_code 2222901
_cod_database_fobs_code 2222901

loop_
_symmetry_equiv_pos_as_xyz
'x, y, z'
'-x, -y, -z'

loop_
_atom_site_type_symbol
_atom_site_label
_atom_site_fract_x
_atom_site_fract_y
_atom_site_fract_z
_atom_site_U_iso_or_equiv
_atom_site_adp_type
_atom_site_calc_flag
_atom_site_refinement_flags
_atom_site_occupancy
_atom_site_disorder_assembly
_atom_site_disorder_group
N N1 0.61184(17) 0.19217(15) 0.62050(15) 0.0183(2) Uani d . 1 . .
H H1 0.5010 0.1500 0.6343 0.022 Uiso calc R 1 . .
N N2 0.70080(17) 0.10464(15) 0.49209(14) 0.0173(2) Uani d . 1 . .
N N3 1.1678(2) 0.28024(18) 0.43052(18) 0.0245(2) Uani d . 1 . .
H H3 1.1939 0.3832 0.5176 0.029 Uiso calc R 1 . .
C C1 0.7105(2) 0.35120(18) 0.72575(18) 0.0209(2) Uani d . 1 . .
H H1C 0.6738 0.4335 0.8239 0.025 Uiso calc R 1 . .
C C2 0.8746(2) 0.37168(17) 0.66403(18) 0.0195(2) Uani d . 1 . .
H H2 0.9742 0.4694 0.7095 0.023 Uiso calc R 1 . .
C C3 0.86126(18) 0.21518(16) 0.51834(16) 0.0153(2) Uani d . 1 . .
C C4 0.99968(18) 0.16869(16) 0.40505(16) 0.0155(2) Uani d . 1 . .
C C5 0.96578(17) 0.01058(15) 0.27103(14) 0.01290(18) Uani d . 1 . .
H H5 0.8509 -0.0658 0.2533 0.015 Uiso calc R 1 . .
C C6 1.0876(2) -0.04322(19) 0.16188(17) 0.0206(2) Uani d . 1 . .
H H6 1.0589 -0.1564 0.0705 0.025 Uiso calc R 1 . .
C C7 1.2539(2) 0.0651(2) 0.18193(19) 0.0231(3) Uani d . 1 . .
H H7 1.3393 0.0285 0.1042 0.028 Uiso calc R 1 . .
C C8 1.2942(2) 0.2287(2) 0.31810(19) 0.0220(2) Uani d . 1 . .
H H8 1.4081 0.3052 0.3343 0.026 Uiso calc R 1 . .
Cl Cl1 0.67400(5) 0.34331(4) 0.14179(4) 0.02184(10) Uani d . 1 . .
O O1W 0.68083(18) 0.73153(15) 0.15022(15) 0.0261(2) Uani d D 1 . .
H H1A 0.575(3) 0.719(3) 0.064(2) 0.039 Uiso d D 1 . .
H H1B 0.692(4) 0.623(2) 0.159(3) 0.039 Uiso d D 1 . .

loop_
_atom_site_aniso_label
_atom_site_aniso_U_11
_atom_site_aniso_U_22
_atom_site_aniso_U_33
_atom_site_aniso_U_12
_atom_site_aniso_U_13
_atom_site_aniso_U_23
N1 0.0160(4) 0.0180(5) 0.0194(5) -0.0016(4) 0.0048(4) 0.0061(4)
N2 0.0165(4) 0.0166(4) 0.0173(4) -0.0016(3) 0.0037(4) 0.0059(4)
N3 0.0234(5) 0.0216(5) 0.0292(6) -0.0003(4) 0.0076(5) 0.0107(5)
C1 0.0206(6) 0.0170(5) 0.0217(6) 0.0001(4) 0.0062(5) 0.0042(4)
C2 0.0182(5) 0.0147(5) 0.0228(6) -0.0012(4) 0.0049(4) 0.0051(4)
C3 0.0144(5) 0.0142(4) 0.0172(5) -0.0002(4) 0.0023(4) 0.0068(4)
C4 0.0150(5) 0.0147(5) 0.0174(5) 0.0004(4) 0.0025(4) 0.0076(4)
C5 0.0123(4) 0.0127(4) 0.0128(4) -0.0003(3) 0.0011(3) 0.0052(3)
C6 0.0219(6) 0.0208(5) 0.0184(5) 0.0033(4) 0.0051(4) 0.0073(4)
C7 0.0219(6) 0.0259(6) 0.0249(6) 0.0042(5) 0.0096(5) 0.0123(5)
C8 0.0190(5) 0.0227(6) 0.0276(6) 0.0003(4) 0.0077(5) 0.0129(5)
Cl1 0.01974(15) 0.02010(15) 0.02130(16) -0.00223(11) 0.00433(11) 0.00468(11)
O1W 0.0240(5) 0.0202(5) 0.0275(5) -0.0047(4) -0.0012(4) 0.0065(4)

loop_
_atom_type_symbol
_atom_type_description
_atom_type_scat_dispersion_real
_atom_type_scat_dispersion_imag
_atom_type_scat_source
C C 0.0033 0.0016 'International Tables Vol C Tables 4.2.6.8 and 6.1.1.4'
H H 0.0000 0.0000 'International Tables Vol C Tables 4.2.6.8 and 6.1.1.4'
N N 0.0061 0.0033 'International Tables Vol C Tables 4.2.6.8 and 6.1.1.4'
O O 0.0106 0.0060 'International Tables Vol C Tables 4.2.6.8 and 6.1.1.4'
Cl Cl 0.1484 0.1585 'International Tables Vol C Tables 4.2.6.8 and 6.1.1.4'

loop_
_geom_angle_atom_site_label_1
_geom_angle_atom_site_label_2
_geom_angle_atom_site_label_3
_geom_angle_site_symmetry_1
_geom_angle_site_symmetry_3
_geom_angle
_geom_angle_publ_flag
N2 N1 C1 . . 112.87(11) no
N2 N1 H1 . . 123.6 no
C1 N1 H1 . . 123.6 no
C3 N2 N1 . . 104.03(10) no
C8 N3 C4 . . 119.79(13) no
C8 N3 H3 . . 120.1 no
C4 N3 H3 . . 120.1 no
N1 C1 C2 . . 107.03(12) no
N1 C1 H1C . . 126.5 no
C2 C1 H1C . . 126.5 no
C1 C2 C3 . . 104.32(11) no
C1 C2 H2 . . 127.8 no
C3 C2 H2 . . 127.8 no
N2 C3 C2 . . 111.76(11) no
N2 C3 C4 . . 121.41(11) no
C2 C3 C4 . . 126.84(11) no
C5 C4 N3 . . 118.43(12) no
C5 C4 C3 . . 119.14(11) no
N3 C4 C3 . . 122.42(12) no
C6 C5 C4 . . 122.82(12) no
C6 C5 H5 . . 118.6 no
C4 C5 H5 . . 118.6 no
C5 C6 C7 . . 120.30(13) no
C5 C6 H6 . . 119.8 no
C7 C6 H6 . . 119.8 no
C6 C7 C8 . . 118.69(13) no
C6 C7 H7 . . 120.7 no
C8 C7 H7 . . 120.7 no
N3 C8 C7 . . 119.94(13) no
N3 C8 H8 . . 120.0 no
C7 C8 H8 . . 120.0 no
H1A O1W H1B . . 110.2(14) no

loop_
_geom_bond_atom_site_label_1
_geom_bond_atom_site_label_2
_geom_bond_site_symmetry_2
_geom_bond_distance
_geom_bond_publ_flag
N1 N2 . 1.3471(16) no
N1 C1 . 1.3485(18) no
N1 H1 . 0.8800 no
N2 C3 . 1.3433(16) no
N3 C8 . 1.389(2) no
N3 C4 . 1.3908(18) no
N3 H3 . 0.8800 no
C1 C2 . 1.3765(19) no
C1 H1C . 0.9500 no
C2 C3 . 1.4061(18) no
C2 H2 . 0.9500 no
C3 C4 . 1.4572(18) no
C4 C5 . 1.3521(17) no
C5 C6 . 1.3439(18) no
C5 H5 . 0.9500 no
C6 C7 . 1.379(2) no
C6 H6 . 0.9500 no
C7 C8 . 1.389(2) no
C7 H7 . 0.9500 no
C8 H8 . 0.9500 no
O1W H1A . 0.940(19) no
O1W H1B . 0.95(2) no

loop_
_geom_hbond_atom_site_label_D
_geom_hbond_atom_site_label_H
_geom_hbond_atom_site_label_A
_geom_hbond_site_symmetry_A
_geom_hbond_distance_DH
_geom_hbond_distance_HA
_geom_hbond_distance_DA
_geom_hbond_angle_DHA
N1 H1 N2 2_656 0.88 2.25 2.9502(16) 137
O1W H1A Cl1 2_665 0.940(19) 2.176(10) 3.1113(13) 173(2)
O1W H1B Cl1 . 0.95(2) 2.279(11) 3.2106(12) 170(2)
C5 H5 O1W 1_545 0.95 . 2.7203(16) 156
C8 H8 Cl1 1_655 0.95 . 3.5862(18) 137
N3 H3 Cl1 2_766 0.88 2.94 3.7915(15) 162
C2 H2 Cl1 2_766 0.95 . 3.5604(13) 159
C6 H6 Cl1 2_755 0.95 . 3.5329(14) 127
C7 H7 Cl1 2_755 0.95 . 3.5649(14) 123

loop_
_geom_torsion_atom_site_label_1
_geom_torsion_atom_site_label_2
_geom_torsion_atom_site_label_3
_geom_torsion_atom_site_label_4
_geom_torsion_site_symmetry_1
_geom_torsion_site_symmetry_2
_geom_torsion_site_symmetry_3
_geom_torsion_site_symmetry_4
_geom_torsion
_geom_torsion_publ_flag
C1 N1 N2 C3 . . . . -0.48(15) no
N2 N1 C1 C2 . . . . 0.23(17) no
N1 C1 C2 C3 . . . . 0.12(16) no
N1 N2 C3 C2 . . . . 0.55(15) no
N1 N2 C3 C4 . . . . 179.90(11) no
C1 C2 C3 N2 . . . . -0.43(16) no
C1 C2 C3 C4 . . . . -179.74(13) no
C8 N3 C4 C5 . . . . 0.9(2) no
C8 N3 C4 C3 . . . . -179.96(13) no
N2 C3 C4 C5 . . . . -0.20(19) no
C2 C3 C4 C5 . . . . 179.05(13) no
N2 C3 C4 N3 . . . . -179.37(12) no
C2 C3 C4 N3 . . . . -0.1(2) no
N3 C4 C5 C6 . . . . 0.11(19) no
C3 C4 C5 C6 . . . . -179.10(12) no
C4 C5 C6 C7 . . . . -1.1(2) no
C5 C6 C7 C8 . . . . 1.0(2) no
C4 N3 C8 C7 . . . . -0.9(2) no
C6 C7 C8 N3 . . . . -0.1(2) no

loop_
_cod_related_entry_id
_cod_related_entry_database
_cod_related_entry_code
1 ChemSpider 30655850
